data_4102109
loop_
_publ_author_name
'Satoshi Takamizawa'
'Ei-ichi Nataka'
'Takamasa Akatsuka'
'Ryosuke Miyake'
'Yoshiki Kakizaki'
'Hirotoshi Takeuchi'
'Goro Maruta'
'Sadamu Takeda'

_publ_section_title
;
 Crystal Transformation and Host Molecular Motions in CO2 Adsorption
 Process of a Metal Benzoate Pyrazine (MII= Rh, Cu)
;
_journal_name_full 'Journal of the American Chemical Society'
_journal_page_first 3783
_journal_page_last 3792
_journal_paper_doi 10.1021/ja9091598
_journal_volume 132
_journal_year 2010
_chemical_formula_sum 'C33 H26 Cu2 N2 O8'
_chemical_formula_weight 705.66
_chemical_name_systematic
; 
 ? 
;
_space_group_IT_number 2
_symmetry_cell_setting triclinic
_symmetry_space_group_name_Hall '-P 1'
_symmetry_space_group_name_H-M 'P -1'
_atom_sites_solution_hydrogens geom
_atom_sites_solution_primary direct
_atom_sites_solution_secondary difmap
_audit_creation_method SHELXL-97
_cell_angle_alpha 80.792(8)
_cell_angle_beta 82.183(7)
_cell_angle_gamma 87.447(7)
_cell_formula_units_Z 2
_cell_length_a 10.401(4)
_cell_length_b 10.481(4)
_cell_length_c 15.710(5)
_cell_measurement_temperature 298
_cell_volume 1674.4(11)
_computing_cell_refinement 'Bruker SMART'
_computing_data_collection 'Bruker SMART'
_computing_data_reduction 'Bruker SAINT'
_computing_molecular_graphics 'Bruker SHELXTL'
_computing_publication_material 'Bruker SHELXTL'
_computing_structure_refinement 'SHELXL-97 (Sheldrick, 1997)'
_computing_structure_solution 'SHELXS-97 (Sheldrick, 1990)'
_diffrn_ambient_temperature 298
_diffrn_detector_area_resol_mean 8.366
_diffrn_measured_fraction_theta_full 0.993
_diffrn_measured_fraction_theta_max 0.993
_diffrn_measurement_device_type 'CCD area detector'
_diffrn_measurement_method 'phi and omega scans'
_diffrn_radiation_monochromator graphite
_diffrn_radiation_source 'fine-focus sealed tube'
_diffrn_radiation_type MoK\a
_diffrn_radiation_wavelength 0.71073
_diffrn_reflns_av_R_equivalents 0.0516
_diffrn_reflns_av_sigmaI/netI 0.0852
_diffrn_reflns_limit_h_max 10
_diffrn_reflns_limit_h_min -10
_diffrn_reflns_limit_k_max 10
_diffrn_reflns_limit_k_min -7
_diffrn_reflns_limit_l_max 15
_diffrn_reflns_limit_l_min -15
_diffrn_reflns_number 6285
_diffrn_reflns_theta_full 20.81
_diffrn_reflns_theta_max 20.81
_diffrn_reflns_theta_min 1.32
_exptl_absorpt_coefficient_mu 1.320
_exptl_absorpt_correction_T_max 0.9369
_exptl_absorpt_correction_T_min 0.7337
_exptl_absorpt_correction_type empirical
_exptl_absorpt_process_details
;
SADABS; sheldrick, 1996
;
_exptl_crystal_colour blue
_exptl_crystal_density_diffrn 1.400
_exptl_crystal_density_method 'not measured'
_exptl_crystal_description plate
_exptl_crystal_F_000 718
_exptl_crystal_size_max 0.25
_exptl_crystal_size_mid 0.10
_exptl_crystal_size_min 0.05
_refine_diff_density_max 0.911
_refine_diff_density_min -0.642
_refine_diff_density_rms 0.091
_refine_ls_extinction_method none
_refine_ls_goodness_of_fit_ref 1.077
_refine_ls_hydrogen_treatment constr
_refine_ls_matrix_type full
_refine_ls_number_parameters 418
_refine_ls_number_reflns 3488
_refine_ls_number_restraints 264
_refine_ls_restrained_S_all 1.095
_refine_ls_R_factor_all 0.1004
_refine_ls_R_factor_gt 0.0697
_refine_ls_shift/su_max 0.001
_refine_ls_shift/su_mean 0.000
_refine_ls_structure_factor_coef Fsqd
_refine_ls_weighting_details 'calc w=1/[\s^2^(Fo^2^)+(0.0904P)^2^+1.2139P] where P=(Fo^2^+2Fc^2^)/3'
_refine_ls_weighting_scheme calc
_refine_ls_wR_factor_gt 0.1637
_refine_ls_wR_factor_ref 0.1792
_reflns_number_gt 2488
_reflns_number_total 3488
_reflns_threshold_expression >2sigma(I)
_cod_data_source_file ja9091598_si_001_10.cif
_cod_data_source_block 303361_2b_298K
_cod_original_cell_volume 1674.3(10)
_cod_database_code 4102109

loop_
_symmetry_equiv_pos_as_xyz
'x, y, z'
'-x, -y, -z'

loop_
_atom_site_label
_atom_site_type_symbol
_atom_site_fract_x
_atom_site_fract_y
_atom_site_fract_z
_atom_site_U_iso_or_equiv
_atom_site_adp_type
_atom_site_occupancy
_atom_site_symmetry_multiplicity
_atom_site_calc_flag
_atom_site_refinement_flags
_atom_site_disorder_assembly
_atom_site_disorder_group
C1 C 0.5963(9) 0.2991(10) 0.4409(6) 0.047(2) Uani 1 1 d U . .
C2 C 0.6552(9) 0.1838(10) 0.4058(6) 0.051(2) Uani 1 1 d U . .
C3 C 0.6555(11) 0.0673(10) 0.4575(7) 0.063(3) Uani 1 1 d U . .
H3 H 0.6151 0.0581 0.5146 0.076 Uiso 1 1 calc R . .
C4 C 0.7165(11) -0.0381(12) 0.4247(7) 0.075(3) Uani 1 1 d U . .
H4 H 0.7174 -0.1182 0.4601 0.090 Uiso 1 1 calc R . .
C5 C 0.7742(12) -0.0255(12) 0.3424(7) 0.079(3) Uani 1 1 d U . .
H5 H 0.8186 -0.0958 0.3218 0.095 Uiso 1 1 calc R . .
C6 C 0.7684(12) 0.0898(12) 0.2884(8) 0.080(3) Uani 1 1 d U . .
H6 H 0.8040 0.0967 0.2303 0.096 Uiso 1 1 calc R . .
C7 C 0.7099(11) 0.1955(11) 0.3203(7) 0.068(3) Uani 1 1 d U . .
H7 H 0.7072 0.2748 0.2841 0.082 Uiso 1 1 calc R . .
C8 C 0.2996(11) 0.4668(11) 0.4342(8) 0.063(3) Uani 1 1 d U . .
C9 C 0.1872(13) 0.4415(13) 0.3899(10) 0.088(3) Uani 1 1 d U . .
C10 C 0.1944(14) 0.4753(15) 0.3023(10) 0.111(4) Uani 1 1 d U . .
H10 H 0.2661 0.5214 0.2735 0.134 Uiso 1 1 calc R . .
C11 C 0.1000(17) 0.4450(17) 0.2515(13) 0.135(4) Uani 1 1 d U . .
H11 H 0.1064 0.4683 0.1914 0.162 Uiso 1 1 calc R . .
C12 C 0.0013(18) 0.3794(18) 0.2996(14) 0.143(4) Uani 1 1 d U . .
H12 H -0.0627 0.3566 0.2692 0.172 Uiso 1 1 calc R . .
C13 C -0.0181(17) 0.3409(17) 0.3895(12) 0.136(4) Uani 1 1 d U . .
H13 H -0.0918 0.2981 0.4182 0.164 Uiso 1 1 calc R . .
C14 C 0.0852(14) 0.3727(15) 0.4342(11) 0.114(4) Uani 1 1 d U . .
H14 H 0.0819 0.3460 0.4938 0.137 Uiso 1 1 calc R . .
C15 C -0.1256(11) -0.0432(10) 0.8807(7) 0.054(2) Uani 1 1 d U . .
C16 C -0.1942(11) -0.0682(11) 0.8095(7) 0.066(3) Uani 1 1 d U . .
C17 C -0.1435(14) -0.0283(14) 0.7266(8) 0.102(3) Uani 1 1 d U . .
H17 H -0.0671 0.0179 0.7149 0.123 Uiso 1 1 calc R . .
C18 C -0.2055(15) -0.0559(16) 0.6569(9) 0.119(4) Uani 1 1 d U . .
H18 H -0.1734 -0.0256 0.5994 0.142 Uiso 1 1 calc R . .
C19 C -0.3178(14) -0.1310(15) 0.6782(9) 0.111(4) Uani 1 1 d U . .
H19 H -0.3607 -0.1516 0.6342 0.133 Uiso 1 1 calc R . .
C20 C -0.3623(13) -0.1721(13) 0.7598(8) 0.088(3) Uani 1 1 d U . .
H20 H -0.4377 -0.2196 0.7735 0.106 Uiso 1 1 calc R . .
C21 C -0.2980(12) -0.1450(12) 0.8244(7) 0.076(3) Uani 1 1 d U . .
H21 H -0.3271 -0.1811 0.8814 0.091 Uiso 1 1 calc R . .
C22 C 0.1343(10) -0.2025(10) 0.9801(6) 0.050(2) Uani 1 1 d U . .
C23 C 0.2113(10) -0.3226(10) 0.9652(7) 0.059(2) Uani 1 1 d U . .
C24 C 0.1612(12) -0.4437(11) 1.0005(7) 0.076(3) Uani 1 1 d U . .
H24 H 0.0806 -0.4498 1.0346 0.091 Uiso 1 1 calc R . .
C25 C 0.2307(13) -0.5540(12) 0.9849(8) 0.091(3) Uani 1 1 d U . .
H25 H 0.1964 -0.6345 1.0081 0.109 Uiso 1 1 calc R . .
C26 C 0.3479(14) -0.5465(13) 0.9365(9) 0.096(3) Uani 1 1 d U . .
H26 H 0.3937 -0.6218 0.9259 0.116 Uiso 1 1 calc R . .
C27 C 0.4000(14) -0.4291(13) 0.9028(9) 0.104(4) Uani 1 1 d U . .
H27 H 0.4820 -0.4245 0.8705 0.124 Uiso 1 1 calc R . .
C28 C 0.3315(12) -0.3183(12) 0.9165(8) 0.087(3) Uani 1 1 d U . .
H28 H 0.3669 -0.2386 0.8924 0.104 Uiso 1 1 calc R . .
C29 C 0.2314(9) 0.3490(9) 0.7185(6) 0.052(2) Uani 1 1 d U . .
H29 H 0.1906 0.4136 0.6832 0.062 Uiso 1 1 calc R . .
C30 C 0.1616(9) 0.2836(9) 0.7915(6) 0.049(2) Uani 1 1 d U . .
H30 H 0.0749 0.3068 0.8056 0.059 Uiso 1 1 calc R . .
C31 C 0.3411(9) 0.1608(9) 0.8228(6) 0.049(2) Uani 1 1 d U . .
C32 C 0.4125(9) 0.2267(10) 0.7503(6) 0.052(2) Uani 1 1 d U . .
C33A C 0.414(3) 0.083(3) 0.8801(17) 0.073(8) Uani 0.400(14) 1 d PU . .
H33A H 0.3643 0.0676 0.9368 0.110 Uiso 0.400(14) 1 calc PR . .
H33B H 0.4926 0.1248 0.8831 0.110 Uiso 0.400(14) 1 calc PR . .
H33C H 0.4341 0.0015 0.8598 0.110 Uiso 0.400(14) 1 calc PR . .
C33B C 0.5525(15) 0.1827(18) 0.7337(11) 0.071(6) Uani 0.600(14) 1 d PU . .
H33D H 0.5649 0.1408 0.6830 0.106 Uiso 0.600(14) 1 calc PR . .
H33E H 0.5742 0.1232 0.7830 0.106 Uiso 0.600(14) 1 calc PR . .
H33F H 0.6074 0.2562 0.7243 0.106 Uiso 0.600(14) 1 calc PR . .
Cu1 Cu 0.45150(11) 0.42756(11) 0.57169(7) 0.0472(5) Uani 1 1 d . . .
Cu2 Cu 0.08352(11) 0.06888(10) 0.94358(6) 0.0396(4) Uani 1 1 d . . .
N1 N 0.3589(7) 0.3210(7) 0.6971(5) 0.049(2) Uani 1 1 d U . .
N2 N 0.2146(7) 0.1871(7) 0.8431(4) 0.0430(19) Uani 1 1 d U . .
O1 O 0.5347(6) 0.2853(6) 0.5158(4) 0.0591(19) Uani 1 1 d U . .
O2 O 0.6165(7) 0.4078(7) 0.3950(4) 0.0627(19) Uani 1 1 d U . .
O3 O 0.3826(7) 0.5404(8) 0.3890(5) 0.073(2) Uani 1 1 d U . .
O4 O 0.3017(7) 0.4181(7) 0.5109(5) 0.071(2) Uani 1 1 d U . .
O5 O -0.0245(7) 0.0255(7) 0.8608(4) 0.0632(19) Uani 1 1 d U . .
O6 O -0.1698(6) -0.0887(6) 0.9558(4) 0.0584(18) Uani 1 1 d U . .
O7 O 0.0341(6) -0.2140(6) 1.0335(4) 0.0565(18) Uani 1 1 d U . .
O8 O 0.1775(6) -0.0974(6) 0.9385(4) 0.0502(17) Uani 1 1 d U . .

loop_
_atom_site_aniso_label
_atom_site_aniso_U_11
_atom_site_aniso_U_22
_atom_site_aniso_U_33
_atom_site_aniso_U_23
_atom_site_aniso_U_13
_atom_site_aniso_U_12
C1 0.051(5) 0.048(5) 0.036(4) 0.001(4) 0.017(4) -0.011(4)
C2 0.058(5) 0.050(5) 0.041(4) -0.008(4) 0.012(4) -0.014(4)
C3 0.078(6) 0.059(6) 0.047(5) -0.006(4) 0.009(5) -0.011(5)
C4 0.091(7) 0.066(6) 0.064(6) -0.009(5) 0.006(6) 0.001(6)
C5 0.094(7) 0.073(7) 0.071(6) -0.032(5) 0.010(6) 0.001(6)
C6 0.097(7) 0.077(7) 0.063(6) -0.025(5) 0.019(6) -0.013(6)
C7 0.085(6) 0.065(6) 0.054(5) -0.016(5) 0.010(5) -0.015(5)
C8 0.052(5) 0.060(5) 0.071(6) 0.004(5) -0.002(5) 0.002(5)
C9 0.075(6) 0.083(6) 0.111(7) -0.021(6) -0.024(6) -0.001(5)
C10 0.092(7) 0.119(8) 0.132(8) -0.024(7) -0.044(7) 0.001(7)
C11 0.119(9) 0.144(9) 0.155(10) -0.027(8) -0.050(8) -0.006(8)
C12 0.122(9) 0.146(9) 0.172(10) -0.027(9) -0.050(9) -0.015(8)
C13 0.108(8) 0.133(9) 0.176(10) -0.028(8) -0.039(9) -0.024(7)
C14 0.089(8) 0.111(8) 0.152(9) -0.024(7) -0.039(7) -0.013(7)
C15 0.063(5) 0.057(5) 0.039(5) -0.011(4) 0.004(5) -0.006(5)
C16 0.067(6) 0.088(6) 0.043(5) -0.005(5) -0.004(5) -0.019(5)
C17 0.101(7) 0.140(8) 0.067(6) -0.003(6) -0.015(6) -0.044(7)
C18 0.119(8) 0.158(9) 0.077(7) 0.003(7) -0.016(7) -0.049(7)
C19 0.105(8) 0.143(8) 0.087(7) -0.007(7) -0.023(7) -0.050(7)
C20 0.085(7) 0.110(7) 0.070(6) 0.001(6) -0.015(6) -0.037(6)
C21 0.079(7) 0.091(7) 0.055(6) -0.002(5) -0.008(5) -0.025(6)
C22 0.059(5) 0.042(5) 0.041(5) 0.000(4) 0.009(4) -0.004(4)
C23 0.070(5) 0.039(5) 0.062(5) -0.007(4) 0.010(5) 0.000(4)
C24 0.084(6) 0.047(6) 0.089(6) -0.007(5) 0.008(6) 0.000(5)
C25 0.103(7) 0.053(6) 0.109(7) -0.010(6) 0.009(6) 0.002(6)
C26 0.112(7) 0.058(6) 0.114(7) -0.025(6) 0.012(6) 0.016(6)
C27 0.112(7) 0.068(7) 0.118(7) -0.019(6) 0.029(7) 0.009(6)
C28 0.097(7) 0.051(6) 0.099(7) -0.007(5) 0.032(6) 0.006(6)
C29 0.055(5) 0.045(5) 0.043(5) 0.013(4) 0.014(5) 0.002(4)
C30 0.050(5) 0.043(5) 0.041(5) 0.015(4) 0.017(4) 0.006(4)
C31 0.049(5) 0.046(5) 0.042(5) 0.002(4) 0.011(4) 0.003(4)
C32 0.051(5) 0.052(5) 0.044(5) 0.003(4) 0.014(4) 0.001(4)
C33A 0.071(15) 0.064(15) 0.067(14) 0.012(12) 0.027(13) -0.001(13)
C33B 0.055(10) 0.069(12) 0.069(11) 0.020(9) 0.020(9) 0.008(9)
Cu1 0.0475(8) 0.0464(9) 0.0352(7) 0.0121(5) 0.0181(6) -0.0060(6)
Cu2 0.0468(8) 0.0353(8) 0.0278(7) 0.0071(5) 0.0158(6) -0.0096(6)
N1 0.049(4) 0.050(5) 0.040(4) 0.001(4) 0.017(4) -0.013(4)
N2 0.046(4) 0.037(4) 0.034(4) 0.014(3) 0.013(4) -0.001(4)
O1 0.065(4) 0.050(4) 0.050(4) 0.002(3) 0.022(4) -0.001(4)
O2 0.072(4) 0.054(5) 0.049(4) 0.006(3) 0.024(4) -0.015(4)
O3 0.070(5) 0.077(5) 0.065(5) 0.008(4) -0.002(4) -0.009(4)
O4 0.061(4) 0.070(5) 0.074(5) -0.004(4) 0.009(4) -0.013(4)
O5 0.075(5) 0.064(5) 0.044(4) -0.004(3) 0.014(4) -0.011(4)
O6 0.070(5) 0.061(4) 0.042(4) -0.006(3) 0.005(4) -0.021(4)
O7 0.057(4) 0.043(4) 0.057(4) 0.012(3) 0.019(4) -0.008(3)
O8 0.059(4) 0.034(4) 0.047(4) 0.004(3) 0.019(3) 0.002(3)

loop_
_atom_type_symbol
_atom_type_description
_atom_type_scat_dispersion_real
_atom_type_scat_dispersion_imag
_atom_type_scat_source
C C 0.0033 0.0016 'International Tables Vol C Tables 4.2.6.8 and 6.1.1.4'
H H 0.0000 0.0000 'International Tables Vol C Tables 4.2.6.8 and 6.1.1.4'
N N 0.0061 0.0033 'International Tables Vol C Tables 4.2.6.8 and 6.1.1.4'
O O 0.0106 0.0060 'International Tables Vol C Tables 4.2.6.8 and 6.1.1.4'
Cu Cu 0.3201 1.2651 'International Tables Vol C Tables 4.2.6.8 and 6.1.1.4'

loop_
_geom_angle_atom_site_label_1
_geom_angle_atom_site_label_2
_geom_angle_atom_site_label_3
_geom_angle
_geom_angle_site_symmetry_1
_geom_angle_site_symmetry_3
_geom_angle_publ_flag
O1 C1 O2 123.0(9) . . ?
O1 C1 C2 119.2(8) . . ?
O2 C1 C2 117.7(8) . . ?
C3 C2 C7 120.0(10) . . ?
C3 C2 C1 120.4(9) . . ?
C7 C2 C1 119.7(9) . . ?
C2 C3 C4 119.5(10) . . ?
C5 C4 C3 120.4(11) . . ?
C4 C5 C6 120.4(11) . . ?
C5 C6 C7 119.7(11) . . ?
C6 C7 C2 119.8(10) . . ?
O4 C8 O3 125.9(11) . . ?
O4 C8 C9 119.0(12) . . ?
O3 C8 C9 115.2(11) . . ?
C14 C9 C10 119.6(15) . . ?
C14 C9 C8 120.8(14) . . ?
C10 C9 C8 119.2(14) . . ?
C9 C10 C11 124.6(17) . . ?
C12 C11 C10 112.5(18) . . ?
C11 C12 C13 128(2) . . ?
C12 C13 C14 114.6(18) . . ?
C9 C14 C13 120.4(16) . . ?
O6 C15 O5 124.2(10) . . ?
O6 C15 C16 118.1(10) . . ?
O5 C15 C16 117.7(10) . . ?
C17 C16 C21 118.3(12) . . ?
C17 C16 C15 119.6(12) . . ?
C21 C16 C15 121.5(10) . . ?
C16 C17 C18 120.5(14) . . ?
C19 C18 C17 117.4(13) . . ?
C20 C19 C18 120.5(14) . . ?
C19 C20 C21 119.9(13) . . ?
C16 C21 C20 123.0(11) . . ?
O7 C22 O8 125.1(9) . . ?
O7 C22 C23 117.8(9) . . ?
O8 C22 C23 117.1(9) . . ?
C28 C23 C24 117.9(10) . . ?
C28 C23 C22 121.9(10) . . ?
C24 C23 C22 120.2(10) . . ?
C25 C24 C23 120.1(11) . . ?
C26 C25 C24 120.5(13) . . ?
C25 C26 C27 120.4(13) . . ?
C26 C27 C28 119.9(13) . . ?
C27 C28 C23 121.1(12) . . ?
N1 C29 C30 121.0(8) . . ?
N2 C30 C29 121.9(8) . . ?
N2 C31 C32 121.5(8) . . ?
N2 C31 C33A 122.6(13) . . ?
C32 C31 C33A 115.1(13) . . ?
N1 C32 C31 121.6(9) . . ?
N1 C32 C33B 122.9(10) . . ?
C31 C32 C33B 115.5(10) . . ?
O4 Cu1 O2 89.7(3) . 2_666 ?
O4 Cu1 O1 89.2(3) . . ?
O2 Cu1 O1 168.0(3) 2_666 . ?
O4 Cu1 O3 168.3(3) . 2_666 ?
O2 Cu1 O3 89.0(3) 2_666 2_666 ?
O1 Cu1 O3 89.7(3) . 2_666 ?
O4 Cu1 N1 94.5(3) . . ?
O2 Cu1 N1 90.8(3) 2_666 . ?
O1 Cu1 N1 101.2(3) . . ?
O3 Cu1 N1 97.2(3) 2_666 . ?
O4 Cu1 Cu1 84.7(2) . 2_666 ?
O2 Cu1 Cu1 83.80(19) 2_666 2_666 ?
O1 Cu1 Cu1 84.23(19) . 2_666 ?
O3 Cu1 Cu1 83.6(2) 2_666 2_666 ?
N1 Cu1 Cu1 174.6(2) . 2_666 ?
O5 Cu2 O7 90.3(3) . 2_557 ?
O5 Cu2 O6 168.4(3) . 2_557 ?
O7 Cu2 O6 89.8(3) 2_557 2_557 ?
O5 Cu2 O8 88.9(3) . . ?
O7 Cu2 O8 168.5(3) 2_557 . ?
O6 Cu2 O8 88.7(3) 2_557 . ?
O5 Cu2 N2 93.7(3) . . ?
O7 Cu2 N2 94.2(3) 2_557 . ?
O6 Cu2 N2 97.9(3) 2_557 . ?
O8 Cu2 N2 97.4(3) . . ?
O5 Cu2 Cu2 83.0(2) . 2_557 ?
O7 Cu2 Cu2 84.41(19) 2_557 2_557 ?
O6 Cu2 Cu2 85.5(2) 2_557 2_557 ?
O8 Cu2 Cu2 84.09(18) . 2_557 ?
N2 Cu2 Cu2 176.4(2) . 2_557 ?
C32 N1 C29 116.9(8) . . ?
C32 N1 Cu1 127.3(6) . . ?
C29 N1 Cu1 115.6(6) . . ?
C31 N2 C30 117.1(8) . . ?
C31 N2 Cu2 124.8(6) . . ?
C30 N2 Cu2 117.6(6) . . ?
C1 O1 Cu1 124.2(6) . . ?
C1 O2 Cu1 124.7(6) . 2_666 ?
C8 O3 Cu1 122.6(7) . 2_666 ?
C8 O4 Cu1 122.7(8) . . ?
C15 O5 Cu2 125.0(7) . . ?
C15 O6 Cu2 122.3(7) . 2_557 ?
C22 O7 Cu2 123.4(6) . 2_557 ?
C22 O8 Cu2 122.9(6) . . ?

loop_
_geom_bond_atom_site_label_1
_geom_bond_atom_site_label_2
_geom_bond_distance
_geom_bond_site_symmetry_2
_geom_bond_publ_flag
C1 O1 1.251(10) . ?
C1 O2 1.257(11) . ?
C1 C2 1.482(13) . ?
C2 C3 1.354(13) . ?
C2 C7 1.375(13) . ?
C3 C4 1.386(14) . ?
C4 C5 1.338(14) . ?
C5 C6 1.365(15) . ?
C6 C7 1.373(14) . ?
C8 O4 1.233(12) . ?
C8 O3 1.250(13) . ?
C8 C9 1.494(17) . ?
C9 C14 1.355(19) . ?
C9 C10 1.357(18) . ?
C10 C11 1.422(19) . ?
C11 C12 1.34(2) . ?
C12 C13 1.40(2) . ?
C13 C14 1.44(2) . ?
C15 O6 1.234(11) . ?
C15 O5 1.276(12) . ?
C15 C16 1.468(14) . ?
C16 C17 1.344(15) . ?
C16 C21 1.348(15) . ?
C17 C18 1.417(17) . ?
C18 C19 1.410(19) . ?
C19 C20 1.312(17) . ?
C20 C21 1.360(15) . ?
C22 O7 1.242(11) . ?
C22 O8 1.256(11) . ?
C22 C23 1.494(13) . ?
C23 C28 1.373(14) . ?
C23 C24 1.395(15) . ?
C24 C25 1.373(14) . ?
C25 C26 1.345(17) . ?
C26 C27 1.364(18) . ?
C27 C28 1.367(15) . ?
C29 N1 1.354(11) . ?
C29 C30 1.371(12) . ?
C30 N2 1.339(10) . ?
C31 N2 1.339(11) . ?
C31 C32 1.374(13) . ?
C31 C33A 1.40(3) . ?
C32 N1 1.342(11) . ?
C32 C33B 1.508(17) . ?
Cu1 O4 1.949(8) . ?
Cu1 O2 1.957(7) 2_666 ?
Cu1 O1 1.960(6) . ?
Cu1 O3 1.969(8) 2_666 ?
Cu1 N1 2.220(7) . ?
Cu1 Cu1 2.612(2) 2_666 ?
Cu2 O5 1.948(8) . ?
Cu2 O7 1.957(6) 2_557 ?
Cu2 O6 1.964(7) 2_557 ?
Cu2 O8 1.967(6) . ?
Cu2 N2 2.197(7) . ?
Cu2 Cu2 2.610(2) 2_557 ?
O2 Cu1 1.957(7) 2_666 ?
O3 Cu1 1.969(8) 2_666 ?
O6 Cu2 1.964(6) 2_557 ?
O7 Cu2 1.957(6) 2_557 ?

loop_
_geom_torsion_atom_site_label_1
_geom_torsion_atom_site_label_2
_geom_torsion_atom_site_label_3
_geom_torsion_atom_site_label_4
_geom_torsion
_geom_torsion_site_symmetry_1
_geom_torsion_site_symmetry_2
_geom_torsion_site_symmetry_3
_geom_torsion_site_symmetry_4
_geom_torsion_publ_flag
O1 C1 C2 C3 -7.6(15) . . . . ?
O2 C1 C2 C3 168.9(10) . . . . ?
O1 C1 C2 C7 172.4(10) . . . . ?
O2 C1 C2 C7 -11.1(14) . . . . ?
C7 C2 C3 C4 3.0(16) . . . . ?
C1 C2 C3 C4 -177.0(9) . . . . ?
C2 C3 C4 C5 -0.4(17) . . . . ?
C3 C4 C5 C6 -3.2(19) . . . . ?
C4 C5 C6 C7 4.0(19) . . . . ?
C5 C6 C7 C2 -1.4(17) . . . . ?
C3 C2 C7 C6 -2.1(16) . . . . ?
C1 C2 C7 C6 177.8(10) . . . . ?
O4 C8 C9 C14 3.9(18) . . . . ?
O3 C8 C9 C14 -174.1(12) . . . . ?
O4 C8 C9 C10 -168.6(12) . . . . ?
O3 C8 C9 C10 13.4(17) . . . . ?
C14 C9 C10 C11 1(2) . . . . ?
C8 C9 C10 C11 173.4(12) . . . . ?
C9 C10 C11 C12 0(2) . . . . ?
C10 C11 C12 C13 1(3) . . . . ?
C11 C12 C13 C14 -3(3) . . . . ?
C10 C9 C14 C13 -3(2) . . . . ?
C8 C9 C14 C13 -175.5(12) . . . . ?
C12 C13 C14 C9 4(2) . . . . ?
O6 C15 C16 C17 -175.1(11) . . . . ?
O5 C15 C16 C17 5.6(16) . . . . ?
O6 C15 C16 C21 -3.9(16) . . . . ?
O5 C15 C16 C21 176.8(10) . . . . ?
C21 C16 C17 C18 6(2) . . . . ?
C15 C16 C17 C18 177.5(12) . . . . ?
C16 C17 C18 C19 -3(2) . . . . ?
C17 C18 C19 C20 1(2) . . . . ?
C18 C19 C20 C21 -2(2) . . . . ?
C17 C16 C21 C20 -7(2) . . . . ?
C15 C16 C21 C20 -178.7(11) . . . . ?
C19 C20 C21 C16 5(2) . . . . ?
O7 C22 C23 C28 -171.3(11) . . . . ?
O8 C22 C23 C28 7.5(15) . . . . ?
O7 C22 C23 C24 9.3(15) . . . . ?
O8 C22 C23 C24 -171.8(10) . . . . ?
C28 C23 C24 C25 -1.0(17) . . . . ?
C22 C23 C24 C25 178.4(10) . . . . ?
C23 C24 C25 C26 0.7(19) . . . . ?
C24 C25 C26 C27 1(2) . . . . ?
C25 C26 C27 C28 -2(2) . . . . ?
C26 C27 C28 C23 1(2) . . . . ?
C24 C23 C28 C27 0.1(19) . . . . ?
C22 C23 C28 C27 -179.3(11) . . . . ?
N1 C29 C30 N2 -2.1(16) . . . . ?
N2 C31 C32 N1 0.5(17) . . . . ?
C33A C31 C32 N1 -168.9(16) . . . . ?
N2 C31 C32 C33B -177.5(12) . . . . ?
C33A C31 C32 C33B 13(2) . . . . ?
C31 C32 N1 C29 0.6(15) . . . . ?
C33B C32 N1 C29 178.5(13) . . . . ?
C31 C32 N1 Cu1 -174.4(7) . . . . ?
C33B C32 N1 Cu1 3.4(17) . . . . ?
C30 C29 N1 C32 0.1(15) . . . . ?
C30 C29 N1 Cu1 175.8(8) . . . . ?
O4 Cu1 N1 C32 136.0(9) . . . . ?
O2 Cu1 N1 C32 -134.3(9) 2_666 . . . ?
O1 Cu1 N1 C32 45.9(9) . . . . ?
O3 Cu1 N1 C32 -45.2(9) 2_666 . . . ?
Cu1 Cu1 N1 C32 -142(2) 2_666 . . . ?
O4 Cu1 N1 C29 -39.1(7) . . . . ?
O2 Cu1 N1 C29 50.6(7) 2_666 . . . ?
O1 Cu1 N1 C29 -129.2(7) . . . . ?
O3 Cu1 N1 C29 139.7(7) 2_666 . . . ?
Cu1 Cu1 N1 C29 42(3) 2_666 . . . ?
C32 C31 N2 C30 -2.4(15) . . . . ?
C33A C31 N2 C30 166.3(18) . . . . ?
C32 C31 N2 Cu2 169.4(8) . . . . ?
C33A C31 N2 Cu2 -22(2) . . . . ?
C29 C30 N2 C31 3.1(15) . . . . ?
C29 C30 N2 Cu2 -169.3(8) . . . . ?
O5 Cu2 N2 C31 -116.7(8) . . . . ?
O7 Cu2 N2 C31 152.7(8) 2_557 . . . ?
O6 Cu2 N2 C31 62.4(8) 2_557 . . . ?
O8 Cu2 N2 C31 -27.4(8) . . . . ?
Cu2 Cu2 N2 C31 -141(3) 2_557 . . . ?
O5 Cu2 N2 C30 55.0(7) . . . . ?
O7 Cu2 N2 C30 -35.5(7) 2_557 . . . ?
O6 Cu2 N2 C30 -125.8(7) 2_557 . . . ?
O8 Cu2 N2 C30 144.4(7) . . . . ?
Cu2 Cu2 N2 C30 31(4) 2_557 . . . ?
O2 C1 O1 Cu1 3.6(14) . . . . ?
C2 C1 O1 Cu1 179.9(6) . . . . ?
O4 Cu1 O1 C1 83.1(8) . . . . ?
O2 Cu1 O1 C1 -1.5(19) 2_666 . . . ?
O3 Cu1 O1 C1 -85.2(8) 2_666 . . . ?
N1 Cu1 O1 C1 177.5(8) . . . . ?
Cu1 Cu1 O1 C1 -1.7(7) 2_666 . . . ?
O1 C1 O2 Cu1 -3.6(14) . . . 2_666 ?
C2 C1 O2 Cu1 -180.0(6) . . . 2_666 ?
O4 C8 O3 Cu1 9.2(16) . . . 2_666 ?
C9 C8 O3 Cu1 -172.9(7) . . . 2_666 ?
O3 C8 O4 Cu1 -9.3(16) . . . . ?
C9 C8 O4 Cu1 172.8(7) . . . . ?
O2 Cu1 O4 C8 88.2(9) 2_666 . . . ?
O1 Cu1 O4 C8 -79.9(9) . . . . ?
O3 Cu1 O4 C8 5(2) 2_666 . . . ?
N1 Cu1 O4 C8 179.0(8) . . . . ?
Cu1 Cu1 O4 C8 4.4(8) 2_666 . . . ?
O6 C15 O5 Cu2 1.9(14) . . . . ?
C16 C15 O5 Cu2 -178.9(7) . . . . ?
O7 Cu2 O5 C15 -84.2(8) 2_557 . . . ?
O6 Cu2 O5 C15 6.0(18) 2_557 . . . ?
O8 Cu2 O5 C15 84.4(8) . . . . ?
N2 Cu2 O5 C15 -178.3(8) . . . . ?
Cu2 Cu2 O5 C15 0.2(7) 2_557 . . . ?
O5 C15 O6 Cu2 -3.4(14) . . . 2_557 ?
C16 C15 O6 Cu2 177.3(7) . . . 2_557 ?
O8 C22 O7 Cu2 4.8(14) . . . 2_557 ?
C23 C22 O7 Cu2 -176.5(6) . . . 2_557 ?
O7 C22 O8 Cu2 -5.6(14) . . . . ?
C23 C22 O8 Cu2 175.7(6) . . . . ?
O5 Cu2 O8 C22 -80.0(8) . . . . ?
O7 Cu2 O8 C22 5.9(18) 2_557 . . . ?
O6 Cu2 O8 C22 88.6(8) 2_557 . . . ?
N2 Cu2 O8 C22 -173.6(7) . . . . ?
Cu2 Cu2 O8 C22 3.1(7) 2_557 . . . ?
